data_7029617
loop_
_publ_author_name
'Alvarez, M. Angeles'
'Garc\'ia, M Esther'
'Garc\'ia-Viv\'o, Daniel'
'Mart\'inez, M Eugenia'
'Ramos, Alberto'
'Ruiz, Miguel A.'

_publ_section_title
;
 Insertion, coupling and elimination processes in the reactions of the
 unsaturated alkyl-bridged complexes
 [Mo2(\h(5)-C5H5)2(\m-CH2R)(\m-PCy2)(CO)2] (R = H, Ph) with isocyanides
 and secondary phosphines.
;
_journal_issue 21
_journal_name_full 'Dalton transactions (Cambridge, England : 2003)'
_journal_page_first 7780
_journal_page_last 7794
_journal_paper_doi 10.1039/c4dt00398e
_journal_volume 43
_journal_year 2014
_chemical_compound_source 'synthesis as described'
_chemical_formula_moiety 'C35 H50 Mo2 O2 P2'
_chemical_formula_sum 'C35 H50 Mo2 O2 P2'
_chemical_formula_weight 756.57
_chemical_name_systematic
;
 ?
;
_space_group_IT_number 2
_symmetry_cell_setting triclinic
_symmetry_Int_Tables_number 2
_symmetry_space_group_name_Hall '-P 1'
_symmetry_space_group_name_H-M 'P -1'
_atom_sites_solution_hydrogens geom
_atom_sites_solution_primary direct
_atom_sites_solution_secondary difmap
_audit_conform_dict_location ftp://ftp.iucr.org/pub/cif_core.dic
_audit_conform_dict_name cif_core.dic
_audit_conform_dict_version 2.3
_audit_creation_method 'WinGX routine CIF_UPDATE'
_cell_angle_alpha 85.8220(10)
_cell_angle_beta 84.7120(10)
_cell_angle_gamma 86.141(2)
_cell_formula_units_Z 2
_cell_length_a 9.8356(2)
_cell_length_b 10.4133(2)
_cell_length_c 16.4722(4)
_cell_measurement_reflns_used 5947
_cell_measurement_temperature 100(2)
_cell_measurement_theta_max 25.350
_cell_measurement_theta_min 0.407
_cell_measurement_wavelength 0.71073
_cell_volume 1672.33(6)
_computing_cell_refinement 'HKL Scalepack (Otwinowski & Minor, 1997)'
_computing_data_collection 'Collect (Bruker AXS BV, 1997-2004)'
_computing_data_reduction
;
 HKL Denzo and Scalepack (Otwinowski & Minor, 1997) 
;
_computing_molecular_graphics 'Ortep-3 for Windows (Farrugia, 1997)'
_computing_publication_material 'WinGX publication routines (Farrugia, 1999)'
_computing_structure_refinement 'SHELXL-97 (Sheldrick, 1997)'
_computing_structure_solution 'SHELXS-97 (Sheldrick, 1997)'
_diffrn_ambient_temperature 100(2)
_diffrn_measured_fraction_theta_full 0.999
_diffrn_measured_fraction_theta_max 0.999
_diffrn_measurement_device '90 mm CCD camera on \k-goniostat'
_diffrn_measurement_device_type KappaCCD
_diffrn_measurement_method CCD
_diffrn_radiation_monochromator 'horizontally mounted graphite crystal'
_diffrn_radiation_probe x-ray
_diffrn_radiation_source 'fine-focus sealed tube'
_diffrn_radiation_type MoK\a
_diffrn_radiation_wavelength 0.71073
_diffrn_reflns_av_R_equivalents 0.0454
_diffrn_reflns_av_unetI/netI 0.0427
_diffrn_reflns_limit_h_max 11
_diffrn_reflns_limit_h_min -11
_diffrn_reflns_limit_k_max 12
_diffrn_reflns_limit_k_min -12
_diffrn_reflns_limit_l_max 19
_diffrn_reflns_limit_l_min 0
_diffrn_reflns_number 24474
_diffrn_reflns_theta_full 25.38
_diffrn_reflns_theta_max 25.38
_diffrn_reflns_theta_min 1.96
_exptl_absorpt_coefficient_mu 0.875
_exptl_absorpt_correction_T_max 0.916
_exptl_absorpt_correction_T_min 0.862
_exptl_absorpt_correction_type multi-scan
_exptl_absorpt_process_details
;
 R.H. Blessing, Acta Cryst. (1995), A51, 33-38
;
_exptl_crystal_colour brown
_exptl_crystal_density_diffrn 1.502
_exptl_crystal_density_method 'not measured'
_exptl_crystal_description prism
_exptl_crystal_F_000 780
_exptl_crystal_size_max 0.12
_exptl_crystal_size_mid 0.12
_exptl_crystal_size_min 0.1
_refine_diff_density_max 0.941
_refine_diff_density_min -1.196
_refine_diff_density_rms 0.317
_refine_ls_extinction_method none
_refine_ls_goodness_of_fit_ref 1.305
_refine_ls_hydrogen_treatment mixed
_refine_ls_matrix_type full
_refine_ls_number_parameters 376
_refine_ls_number_reflns 6133
_refine_ls_number_restraints 0
_refine_ls_restrained_S_all 1.305
_refine_ls_R_factor_all 0.0476
_refine_ls_R_factor_gt 0.0309
_refine_ls_shift/su_max 0.001
_refine_ls_shift/su_mean 0
_refine_ls_structure_factor_coef Fsqd
_refine_ls_weighting_details 'calc w=1/[\s^2^(Fo^2^)+(0.0669P)^2^+0.1124P] where P=(Fo^2^+2Fc^2^)/3'
_refine_ls_weighting_scheme calc
_refine_ls_wR_factor_gt 0.0915
_refine_ls_wR_factor_ref 0.1276
_reflns_number_gt 5110
_reflns_number_total 6133
_reflns_threshold_expression >2sigma(I)
_cod_data_source_file c4dt00398e2.cif
_cod_data_source_block compound8b
_cod_depositor_comments 'Adding full bibliography for 7029616--7029618.cif.'
_cod_original_cell_volume 1672.34(6)
_cod_database_code 7029617

loop_
_symmetry_equiv_pos_as_xyz
'x, y, z'
'-x, -y, -z'

loop_
_atom_site_label
_atom_site_type_symbol
_atom_site_fract_x
_atom_site_fract_y
_atom_site_fract_z
_atom_site_U_iso_or_equiv
_atom_site_adp_type
_atom_site_occupancy
_atom_site_symmetry_multiplicity
_atom_site_calc_flag
_atom_site_refinement_flags
Mo1 Mo 0.50802(3) 1.14121(3) 0.23542(2) 0.01322(13) Uani 1 1 d .
Mo2 Mo 0.24876(3) 1.14814(3) 0.32548(2) 0.01328(13) Uani 1 1 d .
P1 P 0.30998(10) 1.05160(10) 0.19573(6) 0.0123(2) Uani 1 1 d .
P2 P 0.44375(11) 1.26840(10) 0.34603(7) 0.0148(2) Uani 1 1 d .
O1 O 0.5707(3) 0.9140(3) 0.3612(2) 0.0285(8) Uani 1 1 d .
O2 O 0.1046(3) 1.2528(3) 0.26412(18) 0.0203(7) Uani 1 1 d .
C1 C 0.5398(4) 0.9981(4) 0.3144(3) 0.0191(9) Uani 1 1 d .
C2 C 0.1446(4) 1.3375(4) 0.3119(3) 0.0202(10) Uani 1 1 d .
C3 C 0.0364(5) 1.3972(4) 0.3733(3) 0.0229(10) Uani 1 1 d .
H3A H -0.0236 1.3313 0.3965 0.028 Uiso 1 1 calc R
H3B H 0.0813 1.4282 0.4175 0.028 Uiso 1 1 calc R
C4 C -0.0486(4) 1.5085(4) 0.3342(3) 0.0225(10) Uani 1 1 d .
C5 C -0.0989(4) 1.4984(4) 0.2595(3) 0.0220(10) Uani 1 1 d .
H5 H -0.0767 1.4245 0.2314 0.026 Uiso 1 1 calc R
C6 C -0.1825(4) 1.5979(5) 0.2259(3) 0.0243(10) Uani 1 1 d .
H6 H -0.2165 1.5889 0.1759 0.029 Uiso 1 1 calc R
C7 C -0.2144(5) 1.7051(5) 0.2640(4) 0.0409(14) Uani 1 1 d .
H7 H -0.2715 1.7701 0.2414 0.049 Uiso 1 1 calc R
C8 C -0.1616(7) 1.7197(6) 0.3386(4) 0.0548(18) Uani 1 1 d .
H8 H -0.182 1.7953 0.3652 0.066 Uiso 1 1 calc R
C9 C -0.0786(6) 1.6212(5) 0.3726(3) 0.0433(15) Uani 1 1 d .
H9 H -0.0429 1.6313 0.4219 0.052 Uiso 1 1 calc R
C10 C 0.6185(5) 1.1425(5) 0.1025(3) 0.0280(11) Uani 1 1 d .
H10 H 0.5751 1.1134 0.0601 0.034 Uiso 1 1 calc R
C11 C 0.7018(4) 1.0662(5) 0.1548(3) 0.0252(10) Uani 1 1 d .
H11 H 0.7243 0.9783 0.1527 0.03 Uiso 1 1 calc R
C12 C 0.7453(4) 1.1484(5) 0.2116(3) 0.0257(11) Uani 1 1 d .
H12 H 0.8007 1.1236 0.2535 0.031 Uiso 1 1 calc R
C13 C 0.6895(4) 1.2741(5) 0.1929(3) 0.0284(11) Uani 1 1 d .
H13 H 0.7015 1.3469 0.2204 0.034 Uiso 1 1 calc R
C14 C 0.6125(4) 1.2702(5) 0.1256(3) 0.0274(11) Uani 1 1 d .
H14 H 0.5654 1.3403 0.1005 0.033 Uiso 1 1 calc R
C15 C 0.1292(5) 1.1269(4) 0.4575(3) 0.0237(10) Uani 1 1 d .
H15 H 0.1032 1.1996 0.4862 0.028 Uiso 1 1 calc R
C16 C 0.2548(5) 1.0544(4) 0.4588(3) 0.0221(10) Uani 1 1 d .
H16 H 0.3263 1.0699 0.4893 0.026 Uiso 1 1 calc R
C17 C 0.2538(5) 0.9543(4) 0.4059(3) 0.0240(10) Uani 1 1 d .
H17 H 0.3248 0.8928 0.3948 0.029 Uiso 1 1 calc R
C18 C 0.1276(5) 0.9637(4) 0.3732(3) 0.0228(10) Uani 1 1 d .
H18 H 0.1 0.9089 0.3366 0.027 Uiso 1 1 calc R
C19 C 0.0490(4) 1.0690(4) 0.4045(3) 0.0229(10) Uani 1 1 d .
H19 H -0.0395 1.096 0.3927 0.028 Uiso 1 1 calc R
C20 C 0.2247(4) 1.1177(4) 0.1028(3) 0.0158(9) Uani 1 1 d .
H20 H 0.2608 1.0657 0.0575 0.019 Uiso 1 1 calc R
C21 C 0.2618(4) 1.2565(4) 0.0796(3) 0.0199(9) Uani 1 1 d .
H21A H 0.3605 1.2586 0.0703 0.024 Uiso 1 1 calc R
H21B H 0.2318 1.3092 0.1249 0.024 Uiso 1 1 calc R
C22 C 0.1965(4) 1.3146(4) 0.0026(3) 0.0224(10) Uani 1 1 d .
H22A H 0.2185 1.4041 -0.0076 0.027 Uiso 1 1 calc R
H22B H 0.234 1.2682 -0.0442 0.027 Uiso 1 1 calc R
C23 C 0.0416(5) 1.3066(5) 0.0130(3) 0.0267(11) Uani 1 1 d .
H23A H 0.0028 1.3587 0.0569 0.032 Uiso 1 1 calc R
H23B H 0.0026 1.3399 -0.0369 0.032 Uiso 1 1 calc R
C24 C 0.0068(4) 1.1676(4) 0.0325(3) 0.0218(10) Uani 1 1 d .
H24A H 0.042 1.1166 -0.0127 0.026 Uiso 1 1 calc R
H24B H -0.0918 1.1628 0.0393 0.026 Uiso 1 1 calc R
C25 C 0.0685(4) 1.1121(4) 0.1108(3) 0.0171(9) Uani 1 1 d .
H25A H 0.0299 1.1607 0.1563 0.021 Uiso 1 1 calc R
H25B H 0.0449 1.0232 0.1221 0.021 Uiso 1 1 calc R
C26 C 0.3186(4) 0.8723(4) 0.1911(2) 0.0136(8) Uani 1 1 d .
H26 H 0.339 0.836 0.2456 0.016 Uiso 1 1 calc R
C27 C 0.1888(4) 0.8109(4) 0.1717(3) 0.0197(9) Uani 1 1 d .
H27A H 0.1129 0.8376 0.2098 0.024 Uiso 1 1 calc R
H27B H 0.1667 0.8409 0.117 0.024 Uiso 1 1 calc R
C28 C 0.2083(4) 0.6643(4) 0.1773(3) 0.0228(10) Uani 1 1 d .
H28A H 0.2258 0.6339 0.2327 0.027 Uiso 1 1 calc R
H28B H 0.1252 0.6279 0.1646 0.027 Uiso 1 1 calc R
C29 C 0.3271(5) 0.6189(4) 0.1184(3) 0.0265(11) Uani 1 1 d .
H29A H 0.3056 0.6418 0.0627 0.032 Uiso 1 1 calc R
H29B H 0.3405 0.5257 0.125 0.032 Uiso 1 1 calc R
C30 C 0.4589(4) 0.6799(4) 0.1337(3) 0.0250(10) Uani 1 1 d .
H30A H 0.5307 0.6558 0.0922 0.03 Uiso 1 1 calc R
H30B H 0.4875 0.6469 0.1864 0.03 Uiso 1 1 calc R
C31 C 0.4390(4) 0.8273(4) 0.1319(3) 0.0198(9) Uani 1 1 d .
H31A H 0.4231 0.8609 0.0769 0.024 Uiso 1 1 calc R
H31B H 0.522 0.862 0.1462 0.024 Uiso 1 1 calc R
C32 C 0.5339(4) 1.2406(4) 0.4406(3) 0.0198(9) Uani 1 1 d .
H32A H 0.4821 1.2859 0.484 0.024 Uiso 1 1 calc R
H32B H 0.5373 1.1492 0.4572 0.024 Uiso 1 1 calc R
C33 C 0.6789(4) 1.2857(5) 0.4299(3) 0.0248(10) Uani 1 1 d .
H33A H 0.7283 1.2473 0.3839 0.037 Uiso 1 1 calc R
H33B H 0.7242 1.2604 0.4783 0.037 Uiso 1 1 calc R
H33C H 0.6757 1.3779 0.4209 0.037 Uiso 1 1 calc R
C34 C 0.4497(5) 1.4458(4) 0.3271(3) 0.0236(10) Uani 1 1 d .
H34A H 0.5449 1.4656 0.3169 0.028 Uiso 1 1 calc R
H34B H 0.4062 1.4708 0.2774 0.028 Uiso 1 1 calc R
C35 C 0.3839(5) 1.5302(5) 0.3934(3) 0.0352(12) Uani 1 1 d .
H35A H 0.2874 1.5187 0.4009 0.053 Uiso 1 1 calc R
H35B H 0.3988 1.619 0.3775 0.053 Uiso 1 1 calc R
H35C H 0.424 1.5061 0.4437 0.053 Uiso 1 1 calc R
H2 H 0.194(4) 1.401(4) 0.279(3) 0.016(11) Uiso 1 1 d .

loop_
_atom_site_aniso_label
_atom_site_aniso_U_11
_atom_site_aniso_U_22
_atom_site_aniso_U_33
_atom_site_aniso_U_23
_atom_site_aniso_U_13
_atom_site_aniso_U_12
Mo1 0.0105(2) 0.0181(2) 0.0112(2) 0.00049(15) -0.00230(14) -0.00225(14)
Mo2 0.0123(2) 0.0167(2) 0.0106(2) 0.00061(15) -0.00095(14) -0.00091(14)
P1 0.0108(5) 0.0160(5) 0.0104(5) 0.0018(4) -0.0031(4) -0.0018(4)
P2 0.0168(5) 0.0151(6) 0.0133(6) 0.0000(4) -0.0053(4) -0.0016(4)
O1 0.0281(17) 0.0297(18) 0.0255(19) 0.0076(16) -0.0061(14) 0.0086(14)
O2 0.0211(15) 0.0202(16) 0.0189(16) -0.0007(13) -0.0040(13) 0.0067(12)
C1 0.013(2) 0.024(2) 0.022(2) -0.005(2) -0.0034(18) 0.0005(17)
C2 0.015(2) 0.020(2) 0.025(3) 0.005(2) -0.0064(18) 0.0018(18)
C3 0.027(2) 0.025(2) 0.016(2) 0.0032(19) -0.0068(19) 0.0020(19)
C4 0.020(2) 0.024(2) 0.023(3) -0.003(2) -0.0023(19) 0.0019(19)
C5 0.018(2) 0.021(2) 0.027(3) -0.003(2) -0.0040(19) 0.0023(18)
C6 0.019(2) 0.033(3) 0.023(3) 0.002(2) -0.0101(19) -0.006(2)
C7 0.035(3) 0.038(3) 0.049(4) 0.006(3) -0.015(3) 0.012(2)
C8 0.073(4) 0.042(3) 0.051(4) -0.019(3) -0.029(3) 0.033(3)
C9 0.058(4) 0.043(3) 0.031(3) -0.019(3) -0.022(3) 0.027(3)
C10 0.020(2) 0.048(3) 0.016(2) 0.000(2) 0.0036(18) -0.012(2)
C11 0.016(2) 0.035(3) 0.024(3) -0.005(2) 0.0062(18) -0.0032(19)
C12 0.012(2) 0.042(3) 0.023(3) 0.001(2) -0.0013(18) -0.002(2)
C13 0.017(2) 0.041(3) 0.028(3) -0.004(2) 0.003(2) -0.015(2)
C14 0.019(2) 0.036(3) 0.025(3) 0.013(2) 0.0018(19) -0.009(2)
C15 0.035(3) 0.023(2) 0.010(2) 0.0011(19) 0.0092(19) 0.004(2)
C16 0.026(2) 0.028(2) 0.011(2) 0.0108(19) -0.0047(18) -0.0047(19)
C17 0.029(2) 0.018(2) 0.021(2) 0.0085(19) 0.004(2) 0.0019(19)
C18 0.034(3) 0.021(2) 0.014(2) 0.0035(19) 0.0030(19) -0.014(2)
C19 0.013(2) 0.028(3) 0.025(3) 0.011(2) 0.0021(18) -0.0002(18)
C20 0.014(2) 0.021(2) 0.012(2) 0.0022(18) -0.0041(16) -0.0037(17)
C21 0.015(2) 0.026(2) 0.019(2) 0.0039(19) -0.0062(17) -0.0038(18)
C22 0.024(2) 0.023(2) 0.020(2) 0.0096(19) -0.0035(19) -0.0061(19)
C23 0.024(2) 0.029(3) 0.027(3) 0.006(2) -0.011(2) 0.000(2)
C24 0.013(2) 0.029(2) 0.024(3) 0.006(2) -0.0071(18) -0.0041(18)
C25 0.015(2) 0.019(2) 0.017(2) 0.0019(18) -0.0042(17) -0.0016(17)
C26 0.015(2) 0.015(2) 0.011(2) 0.0017(17) -0.0016(16) -0.0024(16)
C27 0.020(2) 0.019(2) 0.020(2) 0.0044(18) -0.0052(18) -0.0029(18)
C28 0.021(2) 0.022(2) 0.026(3) 0.005(2) -0.0078(19) -0.0073(18)
C29 0.033(3) 0.019(2) 0.029(3) -0.005(2) -0.004(2) -0.007(2)
C30 0.023(2) 0.021(2) 0.031(3) -0.007(2) 0.004(2) -0.0010(19)
C31 0.022(2) 0.020(2) 0.018(2) -0.0028(18) 0.0026(18) -0.0041(18)
C32 0.023(2) 0.021(2) 0.016(2) -0.0002(19) -0.0088(18) -0.0017(18)
C33 0.023(2) 0.031(3) 0.021(2) 0.002(2) -0.0093(19) -0.002(2)
C34 0.028(2) 0.019(2) 0.026(3) 0.001(2) -0.012(2) -0.0027(19)
C35 0.045(3) 0.024(3) 0.038(3) -0.008(2) -0.012(2) 0.002(2)

loop_
_atom_type_symbol
_atom_type_description
_atom_type_scat_dispersion_real
_atom_type_scat_dispersion_imag
_atom_type_scat_source
C C 0.0033 0.0016 'International Tables Vol C Tables 4.2.6.8 and 6.1.1.4'
H H 0 0 'International Tables Vol C Tables 4.2.6.8 and 6.1.1.4'
Mo Mo -1.6832 0.6857 'International Tables Vol C Tables 4.2.6.8 and 6.1.1.4'
O O 0.0106 0.006 'International Tables Vol C Tables 4.2.6.8 and 6.1.1.4'
P P 0.1023 0.0942 'International Tables Vol C Tables 4.2.6.8 and 6.1.1.4'

loop_
_geom_angle_atom_site_label_1
_geom_angle_atom_site_label_2
_geom_angle_atom_site_label_3
_geom_angle
C1 Mo1 C12 87.56(17)
C1 Mo1 C11 88.93(17)
C12 Mo1 C11 35.46(16)
C1 Mo1 P2 87.53(13)
C12 Mo1 P2 105.89(12)
C11 Mo1 P2 141.32(12)
C1 Mo1 C10 120.83(18)
C12 Mo1 C10 58.37(16)
C11 Mo1 C10 34.95(16)
P2 Mo1 C10 143.97(13)
C1 Mo1 C13 118.35(17)
C12 Mo1 C13 34.94(17)
C11 Mo1 C13 58.33(17)
P2 Mo1 C13 90.15(12)
C10 Mo1 C13 57.94(17)
C1 Mo1 C14 144.08(16)
C12 Mo1 C14 57.79(16)
C11 Mo1 C14 57.81(17)
P2 Mo1 C14 109.44(13)
C10 Mo1 C14 34.62(17)
C13 Mo1 C14 34.54(16)
C1 Mo1 P1 92.04(13)
C12 Mo1 P1 145.18(12)
C11 Mo1 P1 109.73(12)
P2 Mo1 P1 108.88(4)
C10 Mo1 P1 92.99(12)
C13 Mo1 P1 145.21(13)
C14 Mo1 P1 110.68(12)
C1 Mo1 Mo2 80.90(12)
C12 Mo1 Mo2 157.67(12)
C11 Mo1 Mo2 160.86(12)
P2 Mo1 Mo2 54.86(3)
C10 Mo1 Mo2 143.68(12)
C13 Mo1 Mo2 140.79(12)
C14 Mo1 Mo2 134.87(12)
P1 Mo1 Mo2 54.97(3)
O2 Mo2 C2 36.67(14)
O2 Mo2 C17 134.86(15)
C2 Mo2 C17 143.91(17)
O2 Mo2 C16 134.29(14)
C2 Mo2 C16 116.68(17)
C17 Mo2 C16 35.04(16)
O2 Mo2 C18 100.66(14)
C2 Mo2 C18 121.30(16)
C17 Mo2 C18 34.40(16)
C16 Mo2 C18 57.34(16)
O2 Mo2 C15 99.82(14)
C2 Mo2 C15 86.91(17)
C17 Mo2 C15 57.83(15)
C16 Mo2 C15 34.64(16)
C18 Mo2 C15 57.15(16)
O2 Mo2 C19 81.98(14)
C2 Mo2 C19 89.89(16)
C17 Mo2 C19 57.19(15)
C16 Mo2 C19 57.26(15)
C18 Mo2 C19 33.98(15)
C15 Mo2 C19 34.48(16)
O2 Mo2 P2 113.55(9)
C2 Mo2 P2 83.93(12)
C17 Mo2 P2 110.01(12)
C16 Mo2 P2 89.18(12)
C18 Mo2 P2 143.86(12)
C15 Mo2 P2 103.89(12)
C19 Mo2 P2 138.31(12)
O2 Mo2 P1 84.44(8)
C2 Mo2 P1 113.14(13)
C17 Mo2 P1 95.83(12)
C16 Mo2 P1 129.37(12)
C18 Mo2 P1 89.46(11)
C15 Mo2 P1 146.59(12)
C19 Mo2 P1 115.64(12)
P2 Mo2 P1 104.58(4)
O2 Mo2 Mo1 112.08(8)
C2 Mo2 Mo1 111.08(12)
C17 Mo2 Mo1 103.35(11)
C16 Mo2 Mo1 113.12(11)
C18 Mo2 Mo1 124.85(11)
C15 Mo2 Mo1 145.70(12)
C19 Mo2 Mo1 158.61(11)
P2 Mo2 Mo1 52.36(3)
P1 Mo2 Mo1 53.09(2)
C26 P1 C20 105.39(18)
C26 P1 Mo1 116.25(13)
C20 P1 Mo1 121.77(13)
C26 P1 Mo2 120.09(13)
C20 P1 Mo2 119.39(14)
Mo1 P1 Mo2 71.94(3)
C34 P2 C32 101.0(2)
C34 P2 Mo1 117.55(15)
C32 P2 Mo1 119.67(14)
C34 P2 Mo2 124.23(15)
C32 P2 Mo2 121.35(14)
Mo1 P2 Mo2 72.78(3)
C2 O2 Mo2 77.3(2)
O1 C1 Mo1 174.2(4)
O2 C2 C3 117.6(4)
O2 C2 Mo2 66.0(2)
C3 C2 Mo2 126.4(3)
O2 C2 H2 109(3)
C3 C2 H2 112(3)
Mo2 C2 H2 116(3)
C4 C3 C2 112.2(4)
C4 C3 H3A 109.2
C2 C3 H3A 109.2
C4 C3 H3B 109.2
C2 C3 H3B 109.2
H3A C3 H3B 107.9
C9 C4 C5 118.2(4)
C9 C4 C3 120.9(4)
C5 C4 C3 120.9(4)
C4 C5 C6 120.6(4)
C4 C5 H5 119.7
C6 C5 H5 119.7
C7 C6 C5 121.1(5)
C7 C6 H6 119.5
C5 C6 H6 119.5
C6 C7 C8 119.6(5)
C6 C7 H7 120.2
C8 C7 H7 120.2
C9 C8 C7 119.7(5)
C9 C8 H8 120.1
C7 C8 H8 120.1
C4 C9 C8 120.6(5)
C4 C9 H9 119.7
C8 C9 H9 119.7
C14 C10 C11 108.1(4)
C14 C10 Mo1 73.4(3)
C11 C10 Mo1 72.2(3)
C14 C10 H10 126
C11 C10 H10 126
Mo1 C10 H10 120.3
C10 C11 C12 107.5(4)
C10 C11 Mo1 72.9(3)
C12 C11 Mo1 72.0(2)
C10 C11 H11 126.2
C12 C11 H11 126.2
Mo1 C11 H11 120.7
C13 C12 C11 107.8(4)
C13 C12 Mo1 73.3(2)
C11 C12 Mo1 72.5(2)
C13 C12 H12 126.1
C11 C12 H12 126.1
Mo1 C12 H12 119.9
C14 C13 C12 108.0(4)
C14 C13 Mo1 73.3(3)
C12 C13 Mo1 71.8(3)
C14 C13 H13 126
C12 C13 H13 126
Mo1 C13 H13 120.7
C13 C14 C10 108.6(4)
C13 C14 Mo1 72.2(3)
C10 C14 Mo1 72.0(3)
C13 C14 H14 125.7
C10 C14 H14 125.7
Mo1 C14 H14 121.8
C16 C15 C19 107.5(4)
C16 C15 Mo2 71.2(2)
C19 C15 Mo2 74.1(2)
C16 C15 H15 126.3
C19 C15 H15 126.3
Mo2 C15 H15 120.3
C15 C16 C17 108.2(4)
C15 C16 Mo2 74.1(2)
C17 C16 Mo2 72.1(3)
C15 C16 H16 125.9
C17 C16 H16 125.9
Mo2 C16 H16 119.6
C18 C17 C16 107.9(4)
C18 C17 Mo2 74.5(3)
C16 C17 Mo2 72.8(2)
C18 C17 H17 126.1
C16 C17 H17 126.1
Mo2 C17 H17 118.5
C17 C18 C19 108.9(4)
C17 C18 Mo2 71.1(3)
C19 C18 Mo2 74.5(3)
C17 C18 H18 125.5
C19 C18 H18 125.5
Mo2 C18 H18 120.6
C18 C19 C15 107.5(4)
C18 C19 Mo2 71.5(2)
C15 C19 Mo2 71.4(2)
C18 C19 H19 126.3
C15 C19 H19 126.3
Mo2 C19 H19 122.5
C21 C20 C25 109.2(3)
C21 C20 P1 110.5(3)
C25 C20 P1 114.6(3)
C21 C20 H20 107.4
C25 C20 H20 107.4
P1 C20 H20 107.4
C20 C21 C22 112.6(4)
C20 C21 H21A 109.1
C22 C21 H21A 109.1
C20 C21 H21B 109.1
C22 C21 H21B 109.1
H21A C21 H21B 107.8
C23 C22 C21 110.9(4)
C23 C22 H22A 109.5
C21 C22 H22A 109.5
C23 C22 H22B 109.5
C21 C22 H22B 109.5
H22A C22 H22B 108.1
C24 C23 C22 109.6(4)
C24 C23 H23A 109.7
C22 C23 H23A 109.7
C24 C23 H23B 109.7
C22 C23 H23B 109.7
H23A C23 H23B 108.2
C23 C24 C25 110.8(4)
C23 C24 H24A 109.5
C25 C24 H24A 109.5
C23 C24 H24B 109.5
C25 C24 H24B 109.5
H24A C24 H24B 108.1
C20 C25 C24 111.4(3)
C20 C25 H25A 109.4
C24 C25 H25A 109.4
C20 C25 H25B 109.4
C24 C25 H25B 109.4
H25A C25 H25B 108
C31 C26 C27 109.2(3)
C31 C26 P1 110.8(3)
C27 C26 P1 117.4(3)
C31 C26 H26 106.3
C27 C26 H26 106.3
P1 C26 H26 106.3
C28 C27 C26 111.0(3)
C28 C27 H27A 109.4
C26 C27 H27A 109.4
C28 C27 H27B 109.4
C26 C27 H27B 109.4
H27A C27 H27B 108
C29 C28 C27 110.9(4)
C29 C28 H28A 109.5
C27 C28 H28A 109.5
C29 C28 H28B 109.5
C27 C28 H28B 109.5
H28A C28 H28B 108
C28 C29 C30 111.0(4)
C28 C29 H29A 109.4
C30 C29 H29A 109.4
C28 C29 H29B 109.4
C30 C29 H29B 109.4
H29A C29 H29B 108
C29 C30 C31 111.5(4)
C29 C30 H30A 109.3
C31 C30 H30A 109.3
C29 C30 H30B 109.3
C31 C30 H30B 109.3
H30A C30 H30B 108
C30 C31 C26 112.2(3)
C30 C31 H31A 109.2
C26 C31 H31A 109.2
C30 C31 H31B 109.2
C26 C31 H31B 109.2
H31A C31 H31B 107.9
C33 C32 P2 112.9(3)
C33 C32 H32A 109
P2 C32 H32A 109
C33 C32 H32B 109
P2 C32 H32B 109
H32A C32 H32B 107.8
C32 C33 H33A 109.5
C32 C33 H33B 109.5
H33A C33 H33B 109.5
C32 C33 H33C 109.5
H33A C33 H33C 109.5
H33B C33 H33C 109.5
C35 C34 P2 117.9(4)
C35 C34 H34A 107.8
P2 C34 H34A 107.8
C35 C34 H34B 107.8
P2 C34 H34B 107.8
H34A C34 H34B 107.2
C34 C35 H35A 109.5
C34 C35 H35B 109.5
H35A C35 H35B 109.5
C34 C35 H35C 109.5
H35A C35 H35C 109.5
H35B C35 H35C 109.5

loop_
_geom_bond_atom_site_label_1
_geom_bond_atom_site_label_2
_geom_bond_distance
Mo1 C1 1.935(5)
Mo1 C12 2.336(4)
Mo1 C11 2.343(4)
Mo1 P2 2.3452(11)
Mo1 C10 2.352(4)
Mo1 C13 2.356(4)
Mo1 C14 2.371(4)
Mo1 P1 2.3792(10)
Mo1 Mo2 2.8288(5)
Mo2 O2 2.029(3)
Mo2 C2 2.167(4)
Mo2 C17 2.332(4)
Mo2 C16 2.341(4)
Mo2 C18 2.376(4)
Mo2 C15 2.379(4)
Mo2 C19 2.413(4)
Mo2 P2 2.4220(11)
Mo2 P1 2.4362(11)
P1 C26 1.870(4)
P1 C20 1.878(4)
P2 C34 1.855(4)
P2 C32 1.858(4)
O1 C1 1.167(5)
O2 C2 1.326(5)
C2 C3 1.531(6)
C2 H2 0.95(5)
C3 C4 1.522(6)
C3 H3A 0.97
C3 H3B 0.97
C4 C9 1.376(7)
C4 C5 1.379(6)
C5 C6 1.394(6)
C5 H5 0.93
C6 C7 1.325(7)
C6 H6 0.93
C7 C8 1.398(8)
C7 H7 0.93
C8 C9 1.386(7)
C8 H8 0.93
C9 H9 0.93
C10 C14 1.405(7)
C10 C11 1.410(7)
C10 H10 0.93
C11 C12 1.425(7)
C11 H11 0.93
C12 C13 1.409(7)
C12 H12 0.93
C13 C14 1.403(7)
C13 H13 0.93
C14 H14 0.93
C15 C16 1.405(6)
C15 C19 1.420(7)
C15 H15 0.93
C16 C17 1.407(7)
C16 H16 0.93
C17 C18 1.393(6)
C17 H17 0.93
C18 C19 1.400(6)
C18 H18 0.93
C19 H19 0.93
C20 C21 1.528(6)
C20 C25 1.534(5)
C20 H20 0.98
C21 C22 1.541(6)
C21 H21A 0.97
C21 H21B 0.97
C22 C23 1.525(6)
C22 H22A 0.97
C22 H22B 0.97
C23 C24 1.514(6)
C23 H23A 0.97
C23 H23B 0.97
C24 C25 1.534(6)
C24 H24A 0.97
C24 H24B 0.97
C25 H25A 0.97
C25 H25B 0.97
C26 C31 1.534(5)
C26 C27 1.535(6)
C26 H26 0.98
C27 C28 1.523(6)
C27 H27A 0.97
C27 H27B 0.97
C28 C29 1.521(6)
C28 H28A 0.97
C28 H28B 0.97
C29 C30 1.531(6)
C29 H29A 0.97
C29 H29B 0.97
C30 C31 1.532(6)
C30 H30A 0.97
C30 H30B 0.97
C31 H31A 0.97
C31 H31B 0.97
C32 C33 1.523(6)
C32 H32A 0.97
C32 H32B 0.97
C33 H33A 0.96
C33 H33B 0.96
C33 H33C 0.96
C34 C35 1.522(7)
C34 H34A 0.97
C34 H34B 0.97
C35 H35A 0.96
C35 H35B 0.96
C35 H35C 0.96
